data_4507099
loop_
_publ_author_name
'Tothadi, Srinu'
'Desiraju, Gautam R.'

_publ_section_title
;
 Synthon Modularity in 4-Hydroxybenzamide--Dicarboxylic Acid Cocrystals
;
_journal_issue 12
_journal_name_full 'Crystal Growth &amp; Design'
_journal_page_first 6188
_journal_paper_doi 10.1021/cg3013766
_journal_volume 12
_journal_year 2012
_chemical_formula_sum 'C11 H11 N O6'
_chemical_formula_weight 253.21
_chemical_name_common '4-hydroxybenzamide:maleic acid'
_chemical_name_systematic
;
 ?
;
_space_group_IT_number 14
_symmetry_cell_setting monoclinic
_symmetry_space_group_name_Hall '-P 2ybc'
_symmetry_space_group_name_H-M 'P 1 21/c 1'
_atom_sites_solution_hydrogens geom
_atom_sites_solution_primary direct
_atom_sites_solution_secondary difmap
_audit_creation_method SHELXL-97
_cell_angle_alpha 90.00
_cell_angle_beta 91.004(7)
_cell_angle_gamma 90.00
_cell_formula_units_Z 4
_cell_length_a 8.170(7)
_cell_length_b 12.268(9)
_cell_length_c 11.354(9)
_cell_measurement_reflns_used 3328
_cell_measurement_temperature 150(2)
_cell_measurement_theta_max 27.4
_cell_measurement_theta_min 2.4
_cell_volume 1137.8(16)
_computing_cell_refinement
;
CrystalClear-SM Expert 2.0 r4 (Rigaku, 2009)
;
_computing_data_collection
;
CrystalClear-SM Expert 2.0 r4 (Rigaku, 2009)
;
_computing_data_reduction
;
CrystalClear-SM Expert 2.0 r4 (Rigaku, 2009)
;
_computing_structure_refinement 'SHELXL-97 (Sheldrick, 2008)'
_computing_structure_solution 'SHELXL-97 (Sheldrick, 2008)'
_diffrn_ambient_temperature 150(2)
_diffrn_measured_fraction_theta_full 0.997
_diffrn_measured_fraction_theta_max 0.997
_diffrn_measurement_device
;
XtaLABmini: Fixed Chi 2 circle
;
_diffrn_measurement_device_type
;
Rigaku Mercury375R (2x2 bin mode)
;
_diffrn_measurement_method 'profile data from \w-scans'
_diffrn_radiation_monochromator graphite
_diffrn_radiation_source 'fine-focus sealed tube'
_diffrn_radiation_type MoK\a
_diffrn_radiation_wavelength 0.71073
_diffrn_reflns_av_R_equivalents 0.0615
_diffrn_reflns_av_sigmaI/netI 0.0369
_diffrn_reflns_limit_h_max 10
_diffrn_reflns_limit_h_min -10
_diffrn_reflns_limit_k_max 15
_diffrn_reflns_limit_k_min -15
_diffrn_reflns_limit_l_max 14
_diffrn_reflns_limit_l_min -14
_diffrn_reflns_number 11792
_diffrn_reflns_theta_full 27.48
_diffrn_reflns_theta_max 27.48
_diffrn_reflns_theta_min 2.44
_exptl_absorpt_coefficient_mu 0.122
_exptl_absorpt_correction_T_max 0.9759
_exptl_absorpt_correction_T_min 0.9642
_exptl_absorpt_correction_type multi-scan
_exptl_absorpt_process_details 'Jacobson, R. (1998) Private communication'
_exptl_crystal_colour colorless
_exptl_crystal_density_diffrn 1.478
_exptl_crystal_density_method 'not measured'
_exptl_crystal_description block
_exptl_crystal_F_000 528
_exptl_crystal_size_max 0.30
_exptl_crystal_size_mid 0.30
_exptl_crystal_size_min 0.20
_refine_diff_density_max 0.270
_refine_diff_density_min -0.322
_refine_diff_density_rms 0.057
_refine_ls_extinction_method none
_refine_ls_goodness_of_fit_ref 1.152
_refine_ls_hydrogen_treatment mixed
_refine_ls_matrix_type full
_refine_ls_number_parameters 203
_refine_ls_number_reflns 2600
_refine_ls_number_restraints 0
_refine_ls_restrained_S_all 1.152
_refine_ls_R_factor_all 0.0439
_refine_ls_R_factor_gt 0.0392
_refine_ls_shift/su_max 0.001
_refine_ls_shift/su_mean 0.000
_refine_ls_structure_factor_coef Fsqd
_refine_ls_weighting_details 'calc w=1/[\s^2^(Fo^2^)+(0.0677P)^2^+0.2948P] where P=(Fo^2^+2Fc^2^)/3'
_refine_ls_weighting_scheme calc
_refine_ls_wR_factor_gt 0.1095
_refine_ls_wR_factor_ref 0.1285
_reflns_number_gt 2398
_reflns_number_total 2600
_reflns_threshold_expression >2\s(I)
_cod_data_source_file cg3013766_si_003.cif
_cod_data_source_block 11
_cod_depositor_comments
;
The following automatic conversions were performed:

'_symmetry_cell_setting' value 'Monoclinic' changed to 'monoclinic'
according to /home/saulius/struct/CIF-dictionaries/cif_core.dic
dictionary named 'cif_core.dic' version 2.4.2 from
2011-04-26.

'_exptl_absorpt_correction_type' value 'Multi-scan'
changed to 'multi-scan' according to
/home/saulius/struct/CIF-dictionaries/cif_core.dic dictionary named
'cif_core.dic' version 2.4.2 from 2011-04-26.

Automatic conversion script
Id: cif_fix_values 1891 2012-01-12 08:04:46Z andrius 
;
_cod_original_sg_symbol_H-M 'P 21/c'
_cod_database_code 4507099

loop_
_symmetry_equiv_pos_as_xyz
'x, y, z'
'-x, y+1/2, -z+1/2'
'-x, -y, -z'
'x, -y-1/2, z-1/2'

loop_
_atom_site_label
_atom_site_type_symbol
_atom_site_fract_x
_atom_site_fract_y
_atom_site_fract_z
_atom_site_U_iso_or_equiv
_atom_site_adp_type
_atom_site_occupancy
_atom_site_symmetry_multiplicity
_atom_site_calc_flag
_atom_site_refinement_flags
H6 H 0.323(2) 0.1797(15) -0.0804(17) 0.031(5) Uiso 1 1 d .
H7 H 0.488(2) 0.3302(16) -0.0360(17) 0.033(5) Uiso 1 1 d .
H10 H 0.442(2) 0.0384(17) 0.2395(18) 0.039(5) Uiso 1 1 d .
H9 H 0.615(2) 0.1851(16) 0.2778(18) 0.036(5) Uiso 1 1 d .
H2 H -0.084(2) -0.2912(15) -0.2740(17) 0.030(5) Uiso 1 1 d .
H3 H -0.216(2) -0.4445(15) -0.2251(17) 0.031(5) Uiso 1 1 d .
H4 H 0.282(3) -0.0827(16) 0.1832(19) 0.042(6) Uiso 1 1 d .
H5 H 0.168(3) -0.1296(19) 0.0863(18) 0.040(5) Uiso 1 1 d .
H8 H 0.673(3) 0.404(2) 0.083(3) 0.075(9) Uiso 1 1 d .
H11 H -0.071(3) -0.357(2) 0.031(2) 0.063(7) Uiso 1 1 d .
O1 O 0.67145(13) 0.35450(9) 0.15334(9) 0.0276(3) Uani 1 1 d .
O3 O 0.04385(13) -0.14488(9) -0.16857(9) 0.0295(3) Uani 1 1 d .
H3A H 0.0900 -0.1017 -0.1211 0.044 Uiso 1 1 calc R
O6 O -0.13021(13) -0.41592(8) 0.05059(9) 0.0262(3) Uani 1 1 d .
O2 O 0.18348(13) 0.00615(8) -0.06381(9) 0.0287(3) Uani 1 1 d .
O4 O 0.02188(13) -0.24570(8) -0.00565(8) 0.0256(3) Uani 1 1 d .
O5 O -0.28918(14) -0.53224(9) -0.04457(10) 0.0336(3) Uani 1 1 d .
N1 N 0.22781(16) -0.07825(10) 0.10993(11) 0.0249(3) Uani 1 1 d .
C001 C 0.38065(16) 0.18050(11) -0.00817(11) 0.0208(3) Uani 1 1 d .
C002 C 0.36214(16) 0.09493(10) 0.07167(11) 0.0196(3) Uani 1 1 d .
C003 C 0.44995(18) 0.09845(12) 0.17883(12) 0.0255(3) Uani 1 1 d .
C004 C 0.56879(16) 0.27036(11) 0.12463(12) 0.0211(3) Uani 1 1 d .
C005 C 0.25231(16) 0.00347(11) 0.03665(12) 0.0205(3) Uani 1 1 d .
C006 C 0.48148(16) 0.26813(11) 0.01803(12) 0.0213(3) Uani 1 1 d .
C007 C -0.16463(17) -0.40290(11) -0.16354(12) 0.0242(3) Uani 1 1 d .
C008 C -0.19738(17) -0.45346(11) -0.04687(12) 0.0228(3) Uani 1 1 d .
C009 C -0.08462(17) -0.31179(12) -0.19192(12) 0.0241(3) Uani 1 1 d .
C010 C -0.00155(16) -0.23126(11) -0.11303(12) 0.0222(3) Uani 1 1 d .
C011 C 0.55381(18) 0.18486(12) 0.20469(12) 0.0259(3) Uani 1 1 d .

loop_
_atom_site_aniso_label
_atom_site_aniso_U_11
_atom_site_aniso_U_22
_atom_site_aniso_U_33
_atom_site_aniso_U_23
_atom_site_aniso_U_13
_atom_site_aniso_U_12
O1 0.0360(6) 0.0256(5) 0.0213(5) -0.0022(4) -0.0014(4) -0.0134(4)
O3 0.0360(6) 0.0249(5) 0.0272(5) 0.0043(4) -0.0047(4) -0.0120(4)
O6 0.0354(6) 0.0224(5) 0.0209(5) 0.0011(4) -0.0015(4) -0.0077(4)
O2 0.0379(6) 0.0259(5) 0.0222(5) 0.0058(4) -0.0074(4) -0.0124(4)
O4 0.0315(5) 0.0223(5) 0.0230(5) -0.0001(4) -0.0026(4) -0.0071(4)
O5 0.0428(6) 0.0278(6) 0.0300(6) 0.0022(4) -0.0015(5) -0.0154(5)
N1 0.0303(6) 0.0210(6) 0.0233(6) 0.0047(4) -0.0054(5) -0.0080(5)
C001 0.0225(6) 0.0213(6) 0.0184(6) 0.0012(5) -0.0024(5) -0.0023(5)
C002 0.0208(6) 0.0185(6) 0.0195(6) 0.0002(5) 0.0014(5) -0.0021(5)
C003 0.0305(7) 0.0253(7) 0.0207(7) 0.0051(5) -0.0021(6) -0.0065(5)
C004 0.0225(6) 0.0207(6) 0.0202(6) -0.0036(5) 0.0030(5) -0.0047(5)
C005 0.0212(6) 0.0195(6) 0.0207(6) 0.0012(5) 0.0010(5) -0.0013(5)
C006 0.0247(6) 0.0189(6) 0.0203(6) 0.0014(5) 0.0019(5) -0.0023(5)
C007 0.0292(7) 0.0232(7) 0.0201(6) -0.0036(5) -0.0006(5) -0.0057(5)
C008 0.0259(6) 0.0181(6) 0.0245(7) -0.0007(5) 0.0002(5) -0.0025(5)
C009 0.0278(7) 0.0256(7) 0.0189(6) -0.0004(5) 0.0008(5) -0.0044(5)
C010 0.0216(6) 0.0214(6) 0.0237(7) 0.0008(5) 0.0005(5) -0.0034(5)
C011 0.0305(7) 0.0288(7) 0.0181(6) 0.0018(5) -0.0037(5) -0.0075(6)

loop_
_atom_type_symbol
_atom_type_description
_atom_type_scat_dispersion_real
_atom_type_scat_dispersion_imag
_atom_type_scat_source
C C 0.0033 0.0016 'International Tables Vol C Tables 4.2.6.8 and 6.1.1.4'
H H 0.0000 0.0000 'International Tables Vol C Tables 4.2.6.8 and 6.1.1.4'
N N 0.0061 0.0033 'International Tables Vol C Tables 4.2.6.8 and 6.1.1.4'
O O 0.0106 0.0060 'International Tables Vol C Tables 4.2.6.8 and 6.1.1.4'

loop_
_geom_angle_atom_site_label_1
_geom_angle_atom_site_label_2
_geom_angle_atom_site_label_3
_geom_angle
C004 O1 H8 106.3(16)
C010 O3 H3A 109.5
C008 O6 H11 106.8(17)
C005 N1 H4 122.0(13)
C005 N1 H5 117.5(14)
H4 N1 H5 120.3(19)
C006 C001 C002 121.01(13)
C006 C001 H6 118.9(11)
C002 C001 H6 120.1(11)
C001 C002 C003 118.71(12)
C001 C002 C005 117.74(12)
C003 C002 C005 123.54(12)
C011 C003 C002 120.62(13)
C011 C003 H10 117.5(12)
C002 C003 H10 121.9(12)
O1 C004 C006 121.65(12)
O1 C004 C011 118.25(13)
C006 C004 C011 120.10(13)
O2 C005 N1 121.24(13)
O2 C005 C002 118.61(12)
N1 C005 C002 120.14(13)
C001 C006 C004 119.70(12)
C001 C006 H7 120.6(11)
C004 C006 H7 119.6(11)
C009 C007 C008 131.14(13)
C009 C007 H3 118.7(11)
C008 C007 H3 110.1(11)
O5 C008 O6 120.48(13)
O5 C008 C007 117.84(13)
O6 C008 C007 121.67(13)
C007 C009 C010 129.00(14)
C007 C009 H2 117.5(11)
C010 C009 H2 113.4(11)
O4 C010 O3 123.73(13)
O4 C010 C009 123.77(13)
O3 C010 C009 112.50(13)
C003 C011 C004 119.83(13)
C003 C011 H9 119.4(12)
C004 C011 H9 120.7(12)

loop_
_geom_bond_atom_site_label_1
_geom_bond_atom_site_label_2
_geom_bond_distance
O1 C004 1.3659(17)
O1 H8 1.00(3)
O3 C010 1.2909(18)
O3 H3A 0.8400
O6 C008 1.3101(19)
O6 H11 0.90(3)
O2 C005 1.2634(19)
O4 C010 1.2436(19)
O5 C008 1.2238(19)
N1 C005 1.3203(19)
N1 H4 0.94(2)
N1 H5 0.84(2)
C001 C006 1.384(2)
C001 C002 1.397(2)
C001 H6 0.937(19)
C002 C003 1.402(2)
C002 C005 1.4864(19)
C003 C011 1.386(2)
C003 H10 1.01(2)
C004 C006 1.394(2)
C004 C011 1.395(2)
C006 H7 0.98(2)
C007 C009 1.337(2)
C007 C008 1.491(2)
C007 H3 0.958(19)
C009 C010 1.489(2)
C009 H2 0.965(19)
C011 H9 0.96(2)

loop_
_geom_torsion_atom_site_label_1
_geom_torsion_atom_site_label_2
_geom_torsion_atom_site_label_3
_geom_torsion_atom_site_label_4
_geom_torsion
C006 C001 C002 C003 -1.0(2)
C006 C001 C002 C005 -179.66(12)
C001 C002 C003 C011 -0.4(2)
C005 C002 C003 C011 178.23(13)
C001 C002 C005 O2 1.28(19)
C003 C002 C005 O2 -177.34(13)
C001 C002 C005 N1 -178.53(13)
C003 C002 C005 N1 2.9(2)
C002 C001 C006 C004 1.3(2)
O1 C004 C006 C001 179.07(12)
C011 C004 C006 C001 -0.3(2)
C009 C007 C008 O5 172.58(16)
C009 C007 C008 O6 -7.8(2)
C008 C007 C009 C010 0.1(3)
C007 C009 C010 O4 9.3(2)
C007 C009 C010 O3 -170.91(15)
C002 C003 C011 C004 1.4(2)
O1 C004 C011 C003 179.58(13)
C006 C004 C011 C003 -1.0(2)

loop_
_cod_related_entry_id
_cod_related_entry_database
_cod_related_entry_code
1 ChemSpider 30652498
